data_4512773
loop_
_publ_author_name
'Bosch, Eric'
'Bowling, Nathan P.'
'Darko, Jeffery'

_publ_section_title
;
 The Power of Nonconventional Phenyl C--H&#x00B7;&#x00B7;&#x00B7;N
 Hydrogen Bonds: Supportive Crystal-Packing Force and Dominant
 Supramolecular Engineering Force
;
_journal_issue 4
_journal_name_full 'Crystal Growth &amp; Design'
_journal_page_first 1634
_journal_paper_doi 10.1021/cg5014076
_journal_volume 15
_journal_year 2015
_chemical_formula_moiety 'C12 H2 F8, C12 H10 N2'
_chemical_formula_sum 'C24 H12 F8 N2'
_chemical_formula_weight 480.36
_chemical_name_systematic
;
Cocrystal between 4H,4'H-octafluorobiphenyl and trans-1,2-bis(4-pyridyl)ethene
;
_space_group_crystal_system monoclinic
_space_group_IT_number 9
_space_group_name_Hall 'C -2yc'
_space_group_name_H-M_alt 'C 1 c 1'
_symmetry_space_group_name_Hall 'C -2yc'
_symmetry_space_group_name_H-M 'C 1 c 1'
_atom_sites_solution_hydrogens geom
_audit_creation_method SHELXL-2013
_cell_angle_alpha 90
_cell_angle_beta 122.6410(10)
_cell_angle_gamma 90
_cell_formula_units_Z 4
_cell_length_a 13.5900(6)
_cell_length_b 23.0149(10)
_cell_length_c 7.4980(3)
_cell_measurement_reflns_used 5901
_cell_measurement_temperature 99(2)
_cell_measurement_theta_max 27.50
_cell_measurement_theta_min 2.86
_cell_volume 1974.79(15)
_computing_cell_refinement 'Bruker SAINT'
_computing_data_collection 'Bruker APEX2'
_computing_data_reduction 'Bruker SAINT'
_computing_molecular_graphics 'XSeed (Barbour, 2003)'
_computing_publication_material 'XSeed (Barbour, 2003)'
_computing_structure_refinement 'SHELXL-2013 (Sheldrick, 2013)'
_computing_structure_solution 'SHELXS-2013 (Sheldrick, 2013)'
_diffrn_ambient_temperature 99(2)
_diffrn_detector_area_resol_mean 8.3660
_diffrn_measured_fraction_theta_full 0.999
_diffrn_measured_fraction_theta_max 1.000
_diffrn_measurement_device_type 'Bruker APEX-I CCD'
_diffrn_measurement_method 'phi and omega scans'
_diffrn_radiation_monochromator graphite
_diffrn_radiation_source 'fine-focus sealed tube'
_diffrn_radiation_type MoK\a
_diffrn_radiation_wavelength 0.71073
_diffrn_reflns_av_R_equivalents 0.0207
_diffrn_reflns_av_unetI/netI 0.0231
_diffrn_reflns_Laue_measured_fraction_full 0.999
_diffrn_reflns_Laue_measured_fraction_max 1.000
_diffrn_reflns_limit_h_max 17
_diffrn_reflns_limit_h_min -17
_diffrn_reflns_limit_k_max 29
_diffrn_reflns_limit_k_min -29
_diffrn_reflns_limit_l_max 9
_diffrn_reflns_limit_l_min -9
_diffrn_reflns_number 13223
_diffrn_reflns_point_group_measured_fraction_full 0.994
_diffrn_reflns_point_group_measured_fraction_max 0.993
_diffrn_reflns_theta_full 25.242
_diffrn_reflns_theta_max 27.519
_diffrn_reflns_theta_min 1.770
_exptl_absorpt_coefficient_mu 0.149
_exptl_absorpt_correction_T_max 0.7456
_exptl_absorpt_correction_T_min 0.7171
_exptl_absorpt_correction_type multi-scan
_exptl_absorpt_process_details 'SADABS V2008/1 (Bruker AXS)'
_exptl_crystal_colour colourless
_exptl_crystal_density_diffrn 1.616
_exptl_crystal_description 'cut block'
_exptl_crystal_F_000 968
_exptl_crystal_size_max 0.432
_exptl_crystal_size_mid 0.430
_exptl_crystal_size_min 0.344
_refine_diff_density_max 0.326
_refine_diff_density_min -0.185
_refine_diff_density_rms 0.040
_refine_ls_abs_structure_details
;
 Flack x determined using 1949 quotients [(I+)-(I-)]/[(I+)+(I-)]
 (Parsons and Flack (2004), Acta Cryst. A60, s61).
;
_refine_ls_abs_structure_Flack -0.1(2)
_refine_ls_extinction_method none
_refine_ls_goodness_of_fit_ref 1.028
_refine_ls_hydrogen_treatment constr
_refine_ls_matrix_type full
_refine_ls_number_parameters 307
_refine_ls_number_reflns 4534
_refine_ls_number_restraints 2
_refine_ls_restrained_S_all 1.028
_refine_ls_R_factor_all 0.0323
_refine_ls_R_factor_gt 0.0285
_refine_ls_shift/su_max 0.000
_refine_ls_shift/su_mean 0.000
_refine_ls_structure_factor_coef Fsqd
_refine_ls_weighting_details
;
 w=1/[\s^2^(Fo^2^)+(0.0464P)^2^+0.3111P]
 where P=(Fo^2^+2Fc^2^)/3
;
_refine_ls_weighting_scheme calc
_refine_ls_wR_factor_gt 0.0738
_refine_ls_wR_factor_ref 0.0762
_reflns_Friedel_coverage 0.980
_reflns_Friedel_fraction_full 0.988
_reflns_Friedel_fraction_max 0.986
_reflns_number_gt 4206
_reflns_number_total 4534
_reflns_threshold_expression 'I > 2\s(I)'
_cod_data_source_file cg5014076_si_006.cif
_cod_data_source_block eb395a
_cod_depositor_comments 'Adding full bibliography for 4512766--4512773.cif.'
_cod_database_code 4512773
_shelx_space_group_comment
;
The symmetry employed for this shelxl refinement is uniquely defined
by the following loop, which should always be used as a source of
symmetry information in preference to the above space-group names.
They are only intended as comments.
;
_shelx_estimated_absorpt_t_min 0.939
_shelx_estimated_absorpt_t_max 0.951
_shelxl_version_number 2013-2

loop_
_space_group_symop_operation_xyz
'x, y, z'
'x, -y, z+1/2'
'x+1/2, y+1/2, z'
'x+1/2, -y+1/2, z+1/2'

loop_
_atom_site_label
_atom_site_type_symbol
_atom_site_fract_x
_atom_site_fract_y
_atom_site_fract_z
_atom_site_U_iso_or_equiv
_atom_site_adp_type
_atom_site_occupancy
_atom_site_site_symmetry_order
_atom_site_calc_flag
_atom_site_refinement_flags_posn
_atom_site_refinement_flags_adp
F1 F 0.11497(11) 0.78161(5) 0.3359(2) 0.0205(3) Uani 1 1 d . .
N1 N 0.7893(2) 0.57838(7) 0.8555(4) 0.0226(4) Uani 1 1 d . .
C1 C 0.6938(2) 0.55292(10) 0.6956(4) 0.0215(5) Uani 1 1 d . .
H1 H 0.6342 0.5771 0.5898 0.026 Uiso 1 1 calc R U
F2 F 0.10566(10) 0.66510(5) 0.3261(2) 0.0194(3) Uani 1 1 d . .
N2 N 0.7859(2) 0.16899(7) 0.8593(4) 0.0210(4) Uani 1 1 d . .
C2 C 0.6766(2) 0.49331(10) 0.6752(4) 0.0189(5) Uani 1 1 d . .
H2 H 0.6065 0.4776 0.5589 0.023 Uiso 1 1 calc R U
F3 F 0.10896(11) 0.59496(6) 0.0111(2) 0.0208(3) Uani 1 1 d . .
C3 C 0.76288(19) 0.45670(9) 0.8265(4) 0.0164(4) Uani 1 1 d . .
F4 F 0.09894(12) 0.47863(6) -0.0020(2) 0.0244(3) Uani 1 1 d . .
C4 C 0.8627(2) 0.48287(10) 0.9936(4) 0.0186(5) Uani 1 1 d . .
H4 H 0.9241 0.4598 1.1013 0.022 Uiso 1 1 calc R U
F5 F 0.44584(12) 0.46942(6) 0.6754(2) 0.0233(3) Uani 1 1 d . .
C5 C 0.8716(2) 0.54287(10) 1.0009(4) 0.0213(5) Uani 1 1 d . .
H5 H 0.9403 0.5599 1.1162 0.026 Uiso 1 1 calc R U
F6 F 0.45628(11) 0.58576(6) 0.6918(2) 0.0201(3) Uani 1 1 d . .
C6 C 0.74562(19) 0.39339(9) 0.8076(4) 0.0181(4) Uani 1 1 d . .
H6 H 0.6676 0.3795 0.7241 0.022 Uiso 1 1 calc R U
F7 F 0.47243(11) 0.65839(6) 0.3951(2) 0.0191(3) Uani 1 1 d . .
C7 C 0.8304(2) 0.35398(9) 0.8980(4) 0.0179(4) Uani 1 1 d . .
H7 H 0.9086 0.3678 0.9789 0.021 Uiso 1 1 calc R U
F8 F 0.48174(11) 0.77483(5) 0.4079(2) 0.0204(3) Uani 1 1 d . .
C8 C 0.81269(19) 0.29066(9) 0.8827(4) 0.0155(4) Uani 1 1 d . .
C9 C 0.7102(2) 0.26472(9) 0.8443(4) 0.0173(4) Uani 1 1 d . .
H9 H 0.6474 0.2879 0.8255 0.021 Uiso 1 1 calc R U
C10 C 0.7015(2) 0.20477(10) 0.8341(4) 0.0198(5) Uani 1 1 d . .
H10 H 0.6310 0.1878 0.8074 0.024 Uiso 1 1 calc R U
C11 C 0.8839(2) 0.19430(10) 0.8963(4) 0.0199(5) Uani 1 1 d . .
H11 H 0.9451 0.1700 0.9145 0.024 Uiso 1 1 calc R U
C12 C 0.9013(2) 0.25383(10) 0.9098(4) 0.0181(5) Uani 1 1 d . .
H12 H 0.9730 0.2694 0.9373 0.022 Uiso 1 1 calc R U
C13 C 0.2987(2) 0.78115(8) 0.3732(4) 0.0171(4) Uani 1 1 d . .
H13 H 0.3020 0.8224 0.3773 0.021 Uiso 1 1 calc R U
C14 C 0.2048(2) 0.75164(9) 0.3515(4) 0.0158(4) Uani 1 1 d . .
C15 C 0.19879(19) 0.69148(9) 0.3448(3) 0.0155(4) Uani 1 1 d . .
C16 C 0.2888(2) 0.65852(8) 0.3601(4) 0.0145(4) Uani 1 1 d . .
C17 C 0.38386(19) 0.68831(10) 0.3828(3) 0.0155(4) Uani 1 1 d . .
C18 C 0.3881(2) 0.74831(9) 0.3888(4) 0.0158(4) Uani 1 1 d . .
C19 C 0.2831(2) 0.59389(8) 0.3518(4) 0.0154(4) Uani 1 1 d . .
C20 C 0.1920(2) 0.56471(10) 0.1778(4) 0.0164(4) Uani 1 1 d . .
C21 C 0.1881(2) 0.50460(10) 0.1724(4) 0.0184(5) Uani 1 1 d . .
C22 C 0.2726(2) 0.47123(9) 0.3361(5) 0.0195(4) Uani 1 1 d . .
H22 H 0.2691 0.4300 0.3308 0.023 Uiso 1 1 calc R U
C23 C 0.3623(2) 0.50008(10) 0.5077(4) 0.0182(5) Uani 1 1 d . .
C24 C 0.3680(2) 0.56017(10) 0.5170(4) 0.0158(4) Uani 1 1 d . .

loop_
_atom_site_aniso_label
_atom_site_aniso_U_11
_atom_site_aniso_U_22
_atom_site_aniso_U_33
_atom_site_aniso_U_23
_atom_site_aniso_U_13
_atom_site_aniso_U_12
F1 0.0187(7) 0.0177(6) 0.0249(7) 0.0003(5) 0.0117(6) 0.0058(5)
N1 0.0308(10) 0.0135(8) 0.0316(10) 0.0005(10) 0.0222(9) 0.0012(9)
C1 0.0255(12) 0.0169(11) 0.0277(13) 0.0069(10) 0.0180(10) 0.0074(10)
F2 0.0164(7) 0.0185(6) 0.0261(7) -0.0009(6) 0.0134(6) -0.0020(5)
N2 0.0265(9) 0.0127(8) 0.0192(8) -0.0001(9) 0.0093(8) 0.0004(9)
C2 0.0183(11) 0.0189(11) 0.0214(12) 0.0015(9) 0.0119(10) 0.0017(9)
F3 0.0192(6) 0.0185(6) 0.0205(7) 0.0012(5) 0.0080(5) 0.0000(5)
C3 0.0185(11) 0.0151(10) 0.0205(11) 0.0013(9) 0.0137(10) 0.0025(8)
F4 0.0261(7) 0.0207(7) 0.0280(8) -0.0080(6) 0.0157(6) -0.0078(6)
C4 0.0210(11) 0.0162(11) 0.0213(12) 0.0025(9) 0.0132(10) 0.0024(9)
F5 0.0278(7) 0.0166(6) 0.0281(8) 0.0085(6) 0.0169(6) 0.0073(5)
C5 0.0233(12) 0.0178(11) 0.0271(12) -0.0022(10) 0.0165(10) -0.0024(9)
F6 0.0203(7) 0.0176(7) 0.0186(7) 0.0000(5) 0.0080(6) 0.0008(5)
C6 0.0188(10) 0.0159(10) 0.0190(11) -0.0003(9) 0.0097(9) -0.0017(8)
F7 0.0169(6) 0.0180(6) 0.0251(7) 0.0022(5) 0.0130(6) 0.0034(5)
C7 0.0180(10) 0.0156(10) 0.0215(11) -0.0023(9) 0.0117(9) -0.0027(8)
F8 0.0182(7) 0.0194(7) 0.0237(7) -0.0008(5) 0.0112(6) -0.0060(5)
C8 0.0180(11) 0.0140(9) 0.0130(10) 0.0010(8) 0.0075(10) 0.0011(8)
C9 0.0189(11) 0.0165(10) 0.0164(10) 0.0013(9) 0.0096(9) 0.0028(9)
C10 0.0198(11) 0.0182(10) 0.0182(11) 0.0015(9) 0.0082(9) -0.0016(9)
C11 0.0215(11) 0.0175(11) 0.0176(11) -0.0002(9) 0.0084(10) 0.0058(9)
C12 0.0175(11) 0.0187(11) 0.0175(11) -0.0012(9) 0.0090(9) 0.0007(9)
C13 0.0210(11) 0.0131(9) 0.0130(9) 0.0006(9) 0.0063(8) 0.0006(9)
C14 0.0172(11) 0.0158(10) 0.0136(11) 0.0005(8) 0.0076(9) 0.0038(9)
C15 0.0148(10) 0.0164(10) 0.0149(10) 0.0013(9) 0.0076(8) -0.0009(9)
C16 0.0166(9) 0.0130(8) 0.0130(8) 0.0012(9) 0.0074(7) 0.0014(9)
C17 0.0142(10) 0.0185(10) 0.0136(10) 0.0025(9) 0.0073(8) 0.0045(9)
C18 0.0161(10) 0.0168(11) 0.0128(10) -0.0001(9) 0.0067(9) -0.0037(9)
C19 0.0198(9) 0.0127(9) 0.0196(9) 0.0007(10) 0.0146(8) 0.0004(9)
C20 0.0184(10) 0.0170(11) 0.0176(11) 0.0018(9) 0.0122(9) 0.0009(9)
C21 0.0222(12) 0.0170(11) 0.0230(12) -0.0048(10) 0.0167(10) -0.0055(9)
C22 0.0298(12) 0.0117(9) 0.0288(11) 0.0002(9) 0.0236(10) 0.0000(9)
C23 0.0227(11) 0.0164(11) 0.0230(12) 0.0067(9) 0.0173(10) 0.0058(9)
C24 0.0177(10) 0.0154(10) 0.0178(10) -0.0017(8) 0.0120(9) -0.0006(9)

loop_
_atom_type_symbol
_atom_type_description
_atom_type_scat_dispersion_real
_atom_type_scat_dispersion_imag
_atom_type_scat_source
C C 0.0033 0.0016 'International Tables Vol C Tables 4.2.6.8 and 6.1.1.4'
H H 0.0000 0.0000 'International Tables Vol C Tables 4.2.6.8 and 6.1.1.4'
N N 0.0061 0.0033 'International Tables Vol C Tables 4.2.6.8 and 6.1.1.4'
F F 0.0171 0.0103 'International Tables Vol C Tables 4.2.6.8 and 6.1.1.4'

loop_
_geom_angle_atom_site_label_1
_geom_angle_atom_site_label_2
_geom_angle_atom_site_label_3
_geom_angle
C1 N1 C5 116.31(18)
N1 C1 C2 123.9(2)
C11 N2 C10 116.23(18)
C1 C2 C3 119.4(2)
C2 C3 C4 117.08(19)
C2 C3 C6 120.0(2)
C4 C3 C6 122.9(2)
C5 C4 C3 119.2(2)
N1 C5 C4 124.1(2)
C7 C6 C3 125.3(2)
C6 C7 C8 125.2(2)
C12 C8 C9 117.23(19)
C12 C8 C7 119.9(2)
C9 C8 C7 122.9(2)
C10 C9 C8 119.0(2)
N2 C10 C9 124.3(2)
N2 C11 C12 123.9(2)
C11 C12 C8 119.3(2)
C14 C13 C18 117.21(18)
F1 C14 C13 119.70(19)
F1 C14 C15 118.3(2)
C13 C14 C15 122.0(2)
F2 C15 C14 119.32(19)
F2 C15 C16 120.02(19)
C14 C15 C16 120.7(2)
C17 C16 C15 117.34(17)
C17 C16 C19 121.5(2)
C15 C16 C19 121.2(2)
F7 C17 C18 119.3(2)
F7 C17 C16 119.60(19)
C18 C17 C16 121.1(2)
F8 C18 C13 119.87(19)
F8 C18 C17 118.4(2)
C13 C18 C17 121.7(2)
C24 C19 C20 117.19(17)
C24 C19 C16 121.5(2)
C20 C19 C16 121.3(2)
F3 C20 C21 119.5(2)
F3 C20 C19 119.88(19)
C21 C20 C19 120.6(2)
F4 C21 C22 119.8(2)
F4 C21 C20 118.1(2)
C22 C21 C20 122.1(2)
C23 C22 C21 117.22(18)
F5 C23 C22 119.61(19)
F5 C23 C24 118.6(2)
C22 C23 C24 121.8(2)
F6 C24 C23 118.9(2)
F6 C24 C19 120.01(19)
C23 C24 C19 121.1(2)

loop_
_geom_bond_atom_site_label_1
_geom_bond_atom_site_label_2
_geom_bond_distance
F1 C14 1.351(3)
N1 C1 1.337(4)
N1 C5 1.338(3)
C1 C2 1.386(3)
F2 C15 1.341(2)
N2 C11 1.338(3)
N2 C10 1.340(3)
C2 C3 1.392(3)
F3 C20 1.341(3)
C3 C4 1.393(3)
C3 C6 1.470(3)
F4 C21 1.351(3)
C4 C5 1.384(3)
F5 C23 1.352(3)
F6 C24 1.345(3)
C6 C7 1.329(3)
F7 C17 1.346(3)
C7 C8 1.472(3)
F8 C18 1.348(3)
C8 C12 1.395(3)
C8 C9 1.395(3)
C9 C10 1.383(3)
C11 C12 1.385(3)
C13 C14 1.376(3)
C13 C18 1.381(3)
C14 C15 1.386(3)
C15 C16 1.390(3)
C16 C17 1.389(3)
C16 C19 1.489(2)
C17 C18 1.382(3)
C19 C24 1.387(3)
C19 C20 1.394(3)
C20 C21 1.384(3)
C21 C22 1.377(4)
C22 C23 1.375(4)
C23 C24 1.385(3)
